data_4128275
loop_
_publ_author_name
'Liu, Zong-Ying'
'Hu, Jiun-Wei'
'Huang, Chun-Hao'
'Huang, Teng-Hsing'
'Chen, Deng-Gao'
'Ho, Ssu-Yu'
'Chen, Kew-Yu'
'Li, Elise Y.'
'Chou, Pi-Tai'

_publ_section_title
;
 Sulfur-Based Intramolecular Hydrogen-Bond: Excited-State Hydrogen-Bond
 On/Off Switch with Dual Room-Temperature Phosphorescence.
;
_journal_issue 25
_journal_name_full 'Journal of the American Chemical Society'
_journal_page_first 9885
_journal_page_last 9894
_journal_paper_doi 10.1021/jacs.9b02765
_journal_volume 141
_journal_year 2019
_chemical_formula_moiety 'C10 H10 O2'
_chemical_formula_sum 'C10 H10 O2'
_chemical_formula_weight 162.18
_space_group_IT_number 61
_space_group_name_Hall '-P 2ac 2ab'
_space_group_name_H-M_alt 'P b c a'
_symmetry_cell_setting orthorhombic
_symmetry_Int_Tables_number 61
_symmetry_space_group_name_Hall '-P 2ac 2ab'
_symmetry_space_group_name_H-M 'P b c a'
_atom_sites_solution_hydrogens geom
_atom_sites_solution_primary direct
_atom_sites_solution_secondary difmap
_audit_creation_method SHELXL-97
_cell_angle_alpha 90.00
_cell_angle_beta 90.00
_cell_angle_gamma 90.00
_cell_formula_units_Z 8
_cell_length_a 8.5386(7)
_cell_length_b 10.4949(9)
_cell_length_c 18.8536(16)
_cell_measurement_reflns_used 3629
_cell_measurement_temperature 297(2)
_cell_measurement_theta_max 25.975
_cell_measurement_theta_min 2.906
_cell_volume 1689.5(2)
_computing_cell_refinement 'Bruker SMART'
_computing_data_collection 'Bruker SMART'
_computing_data_reduction 'Bruker SHELXTL'
_computing_molecular_graphics 'Bruker SHELXTL'
_computing_publication_material 'Bruker SHELXTL'
_computing_structure_refinement 'SHELXL-97 (Sheldrick, 2008)'
_computing_structure_solution 'SHELXS-97 (Sheldrick, 2008)'
_diffrn_ambient_temperature 297(2)
_diffrn_measured_fraction_theta_full 1.000
_diffrn_measured_fraction_theta_max 1.000
_diffrn_measurement_device_type 'CCD area detector'
_diffrn_measurement_method 'phi and omega scans'
_diffrn_radiation_monochromator graphite
_diffrn_radiation_probe x-ray
_diffrn_radiation_type MoK\a
_diffrn_radiation_wavelength 0.71073
_diffrn_reflns_av_R_equivalents 0.0320
_diffrn_reflns_av_sigmaI/netI 0.0162
_diffrn_reflns_limit_h_max 10
_diffrn_reflns_limit_h_min -10
_diffrn_reflns_limit_k_max 12
_diffrn_reflns_limit_k_min -12
_diffrn_reflns_limit_l_max 23
_diffrn_reflns_limit_l_min -16
_diffrn_reflns_number 8807
_diffrn_reflns_theta_full 25.98
_diffrn_reflns_theta_max 25.98
_diffrn_reflns_theta_min 2.16
_diffrn_source 'fine-focus sealed tube'
_exptl_absorpt_coefficient_mu 0.088
_exptl_absorpt_correction_T_max 1.000000
_exptl_absorpt_correction_T_min 0.682730
_exptl_absorpt_correction_type empirical
_exptl_crystal_colour colorless
_exptl_crystal_density_diffrn 1.275
_exptl_crystal_density_method 'not measured'
_exptl_crystal_description parallelepiped
_exptl_crystal_F_000 688
_exptl_crystal_size_max 0.64
_exptl_crystal_size_mid 0.55
_exptl_crystal_size_min 0.32
_refine_diff_density_max 0.197
_refine_diff_density_min -0.128
_refine_diff_density_rms 0.030
_refine_ls_extinction_coef 0.0068(15)
_refine_ls_extinction_expression Fc^*^=kFc[1+0.001xFc^2^\l^3^/sin(2\q)]^-1/4^
_refine_ls_extinction_method SHELXL
_refine_ls_goodness_of_fit_ref 1.022
_refine_ls_hydrogen_treatment constr
_refine_ls_matrix_type full
_refine_ls_number_parameters 110
_refine_ls_number_reflns 1663
_refine_ls_number_restraints 0
_refine_ls_restrained_S_all 1.022
_refine_ls_R_factor_all 0.0482
_refine_ls_R_factor_gt 0.0367
_refine_ls_shift/su_max 0.000
_refine_ls_shift/su_mean 0.000
_refine_ls_structure_factor_coef Fsqd
_refine_ls_weighting_details 'calc w=1/[\s^2^(Fo^2^)+(0.0636P)^2^+0.2236P] where P=(Fo^2^+2Fc^2^)/3'
_refine_ls_weighting_scheme calc
_refine_ls_wR_factor_gt 0.1044
_refine_ls_wR_factor_ref 0.1157
_reflns_number_gt 1278
_reflns_number_total 1663
_reflns_threshold_expression >2sigma(I)
_cod_data_source_file ja9b02765_si_004.cif
_cod_data_source_block 7omem
_cod_database_code 4128275

loop_
_symmetry_equiv_pos_as_xyz
'x, y, z'
'-x+1/2, -y, z+1/2'
'-x, y+1/2, -z+1/2'
'x+1/2, -y+1/2, -z'
'-x, -y, -z'
'x-1/2, y, -z-1/2'
'x, -y-1/2, z-1/2'
'-x-1/2, y-1/2, z'

loop_
_atom_site_label
_atom_site_type_symbol
_atom_site_fract_x
_atom_site_fract_y
_atom_site_fract_z
_atom_site_U_iso_or_equiv
_atom_site_adp_type
_atom_site_occupancy
_atom_site_symmetry_multiplicity
_atom_site_calc_flag
_atom_site_refinement_flags
O1 O 0.34168(11) 0.54158(11) 0.13950(7) 0.0741(4) Uani 1 1 d .
O2 O 0.07222(10) 0.67528(9) 0.20144(5) 0.0545(3) Uani 1 1 d .
C1 C 0.06609(14) 0.50056(11) 0.12296(6) 0.0412(3) Uani 1 1 d .
C2 C 0.23519(16) 0.47945(13) 0.11460(7) 0.0480(3) Uani 1 1 d .
C3 C 0.25583(19) 0.36302(14) 0.06788(8) 0.0637(4) Uani 1 1 d .
H3A H 0.3207 0.3835 0.0272 0.076 Uiso 1 1 calc R
H3B H 0.3057 0.2948 0.0943 0.076 Uiso 1 1 calc R
C4 C 0.09387(18) 0.32271(14) 0.04396(8) 0.0606(4) Uani 1 1 d .
H4A H 0.0829 0.3318 -0.0070 0.073 Uiso 1 1 calc R
H4B H 0.0734 0.2348 0.0568 0.073 Uiso 1 1 calc R
C5 C -0.01569(17) 0.41149(12) 0.08242(7) 0.0475(3) Uani 1 1 d .
C6 C -0.17764(18) 0.41110(14) 0.08112(8) 0.0610(4) Uani 1 1 d .
H6A H -0.2322 0.3522 0.0538 0.073 Uiso 1 1 calc R
C7 C -0.25596(18) 0.49998(16) 0.12127(8) 0.0643(5) Uani 1 1 d .
H7A H -0.3649 0.5006 0.1207 0.077 Uiso 1 1 calc R
C8 C -0.17749(16) 0.58882(14) 0.16256(7) 0.0560(4) Uani 1 1 d .
H8A H -0.2340 0.6470 0.1896 0.067 Uiso 1 1 calc R
C9 C -0.01507(15) 0.59128(12) 0.16371(6) 0.0431(3) Uani 1 1 d .
C10 C -0.0085(2) 0.76805(14) 0.24349(8) 0.0662(4) Uani 1 1 d .
H10A H 0.0664 0.8210 0.2674 0.099 Uiso 1 1 calc R
H10B H -0.0729 0.7255 0.2779 0.099 Uiso 1 1 calc R
H10C H -0.0730 0.8198 0.2134 0.099 Uiso 1 1 calc R

loop_
_atom_site_aniso_label
_atom_site_aniso_U_11
_atom_site_aniso_U_22
_atom_site_aniso_U_33
_atom_site_aniso_U_23
_atom_site_aniso_U_13
_atom_site_aniso_U_12
O1 0.0400(6) 0.0783(8) 0.1039(9) -0.0157(6) 0.0001(6) 0.0010(5)
O2 0.0529(6) 0.0558(6) 0.0548(6) -0.0125(4) -0.0009(4) 0.0059(4)
C1 0.0415(7) 0.0426(6) 0.0395(6) 0.0071(5) 0.0007(5) 0.0022(5)
C2 0.0418(7) 0.0503(7) 0.0520(7) 0.0054(6) 0.0016(6) 0.0065(6)
C3 0.0651(9) 0.0637(9) 0.0624(8) -0.0052(7) 0.0009(7) 0.0227(8)
C4 0.0793(11) 0.0469(8) 0.0555(8) -0.0038(6) -0.0041(7) 0.0084(7)
C5 0.0565(8) 0.0429(7) 0.0432(7) 0.0052(5) -0.0041(6) -0.0009(6)
C6 0.0548(9) 0.0610(9) 0.0674(9) 0.0017(7) -0.0116(7) -0.0121(7)
C7 0.0380(7) 0.0802(11) 0.0747(10) 0.0120(8) -0.0015(7) -0.0061(7)
C8 0.0435(8) 0.0664(9) 0.0583(8) 0.0041(7) 0.0094(6) 0.0090(6)
C9 0.0440(7) 0.0458(7) 0.0393(6) 0.0043(5) 0.0020(5) 0.0026(5)
C10 0.0800(10) 0.0591(8) 0.0594(9) -0.0128(7) 0.0020(8) 0.0161(8)

loop_
_atom_type_symbol
_atom_type_description
_atom_type_scat_dispersion_real
_atom_type_scat_dispersion_imag
_atom_type_scat_source
C C 0.0033 0.0016 'International Tables Vol C Tables 4.2.6.8 and 6.1.1.4'
H H 0.0000 0.0000 'International Tables Vol C Tables 4.2.6.8 and 6.1.1.4'
O O 0.0106 0.0060 'International Tables Vol C Tables 4.2.6.8 and 6.1.1.4'

loop_
_geom_angle_atom_site_label_1
_geom_angle_atom_site_label_2
_geom_angle_atom_site_label_3
_geom_angle
C9 O2 C10 117.90(11)
C5 C1 C9 120.43(12)
C5 C1 C2 109.40(11)
C9 C1 C2 130.17(12)
O1 C2 C1 127.87(13)
O1 C2 C3 124.79(13)
C1 C2 C3 107.34(12)
C4 C3 C2 106.97(12)
C4 C3 H3A 110.3
C2 C3 H3A 110.3
C4 C3 H3B 110.3
C2 C3 H3B 110.3
H3A C3 H3B 108.6
C5 C4 C3 104.53(11)
C5 C4 H4A 110.8
C3 C4 H4A 110.8
C5 C4 H4B 110.8
C3 C4 H4B 110.8
H4A C4 H4B 108.9
C6 C5 C1 120.81(13)
C6 C5 C4 127.63(13)
C1 C5 C4 111.55(12)
C7 C6 C5 118.33(13)
C7 C6 H6A 120.8
C5 C6 H6A 120.8
C6 C7 C8 122.01(14)
C6 C7 H7A 119.0
C8 C7 H7A 119.0
C7 C8 C9 120.27(13)
C7 C8 H8A 119.9
C9 C8 H8A 119.9
O2 C9 C8 124.74(12)
O2 C9 C1 117.13(11)
C8 C9 C1 118.14(12)
O2 C10 H10A 109.5
O2 C10 H10B 109.5
H10A C10 H10B 109.5
O2 C10 H10C 109.5
H10A C10 H10C 109.5
H10B C10 H10C 109.5

loop_
_geom_bond_atom_site_label_1
_geom_bond_atom_site_label_2
_geom_bond_distance
O1 C2 1.2134(17)
O2 C9 1.3560(15)
O2 C10 1.4321(16)
C1 C5 1.3948(17)
C1 C9 1.4061(17)
C1 C2 1.4692(18)
C2 C3 1.517(2)
C3 C4 1.515(2)
C3 H3A 0.9700
C3 H3B 0.9700
C4 C5 1.5063(19)
C4 H4A 0.9700
C4 H4B 0.9700
C5 C6 1.383(2)
C6 C7 1.375(2)
C6 H6A 0.9300
C7 C8 1.387(2)
C7 H7A 0.9300
C8 C9 1.387(2)
C8 H8A 0.9300
C10 H10A 0.9600
C10 H10B 0.9600
C10 H10C 0.9600

loop_
_geom_torsion_atom_site_label_1
_geom_torsion_atom_site_label_2
_geom_torsion_atom_site_label_3
_geom_torsion_atom_site_label_4
_geom_torsion
C5 C1 C2 O1 176.75(14)
C9 C1 C2 O1 -3.7(2)
C5 C1 C2 C3 -3.15(14)
C9 C1 C2 C3 176.41(12)
O1 C2 C3 C4 -175.29(13)
C1 C2 C3 C4 4.62(15)
C2 C3 C4 C5 -4.24(15)
C9 C1 C5 C6 0.42(18)
C2 C1 C5 C6 -179.97(12)
C9 C1 C5 C4 -179.21(11)
C2 C1 C5 C4 0.41(14)
C3 C4 C5 C6 -177.12(14)
C3 C4 C5 C1 2.47(15)
C1 C5 C6 C7 -0.6(2)
C4 C5 C6 C7 179.00(13)
C5 C6 C7 C8 -0.1(2)
C6 C7 C8 C9 0.8(2)
C10 O2 C9 C8 0.29(18)
C10 O2 C9 C1 -179.75(11)
C7 C8 C9 O2 179.03(12)
C7 C8 C9 C1 -0.93(19)
C5 C1 C9 O2 -179.63(10)
C2 C1 C9 O2 0.84(18)
C5 C1 C9 C8 0.33(17)
C2 C1 C9 C8 -179.19(12)
